data_2229019
loop_
_publ_author_name
'Berrah, Fadila'
'Ouakkaf, Amira'
'Bouacida, Sofiane'
'Roisnel, Thierry'

_publ_section_title
;
 2-Amino-3-carboxypyrazin-1-ium nitrate monohydrate
;
_journal_coeditor_code CV5043
_journal_issue 2
_journal_name_full 'Acta Crystallographica Section E'
_journal_page_first o525
_journal_page_last o526
_journal_paper_doi 10.1107/S1600536811003126
_journal_volume 67
_journal_year 2011
_chemical_formula_iupac 'C5 H6 N3 O2 +, N O3 -, H2 O'
_chemical_formula_moiety 'C5 H6 N3 O2 +, N O3 -, H2 O'
_chemical_formula_structural 'C5 H6 N3 O2, N O3 , H2 O'
_chemical_formula_sum 'C5 H8 N4 O6'
_chemical_formula_weight 220.15
_chemical_name_systematic
;
2-Amino-3-carboxypyrazin-1-ium nitrate monohydrate
;
_space_group_crystal_system triclinic
_space_group_IT_number 2
_space_group_name_Hall '-P 1'
_space_group_name_H-M_alt 'P -1'
_symmetry_space_group_name_Hall '-P 1'
_symmetry_space_group_name_H-M 'P -1'
_atom_sites_solution_hydrogens geom
_atom_sites_solution_primary direct
_atom_sites_solution_secondary difmap
_cell_angle_alpha 97.872(3)
_cell_angle_beta 100.588(3)
_cell_angle_gamma 106.194(3)
_cell_formula_units_Z 2
_cell_length_a 5.1277(4)
_cell_length_b 7.6368(6)
_cell_length_c 12.1571(10)
_cell_measurement_reflns_used 2815
_cell_measurement_temperature 150(2)
_cell_measurement_theta_max 27.46
_cell_measurement_theta_min 2.84
_cell_volume 440.37(6)
_computing_cell_refinement 'SAINT (Bruker, 2001)'
_computing_data_collection 'APEX2 (Bruker, 2001)'
_computing_data_reduction 'SAINT (Bruker, 2001)'
_computing_molecular_graphics 'ORTEP-3 for Windows (Farrugia, 1997) and DIAMOND (Brandenburg & Berndt, 2001)'
_computing_publication_material 'WinGX (Farrugia, 1999)'
_computing_structure_refinement 'SHELXL97 (Sheldrick,2008)'
_computing_structure_solution 'SIR2002 (Burla <i>et al.</i>, 2003)'
_diffrn_ambient_temperature 150(2)
_diffrn_measured_fraction_theta_full 0.981
_diffrn_measured_fraction_theta_max 0.972
_diffrn_measurement_device_type 'Bruker APEXII'
_diffrn_measurement_method 'CCD rotation images, thin slices'
_diffrn_radiation_monochromator graphite
_diffrn_radiation_type MoK\a
_diffrn_radiation_wavelength 0.71073
_diffrn_reflns_av_R_equivalents 0.0283
_diffrn_reflns_limit_h_max 6
_diffrn_reflns_limit_h_min -6
_diffrn_reflns_limit_k_max 9
_diffrn_reflns_limit_k_min -9
_diffrn_reflns_limit_l_max 15
_diffrn_reflns_limit_l_min -15
_diffrn_reflns_number 5333
_diffrn_reflns_theta_full 25
_diffrn_reflns_theta_max 27.49
_diffrn_reflns_theta_min 2.83
_exptl_absorpt_coefficient_mu 0.153
_exptl_absorpt_correction_T_max 0.938
_exptl_absorpt_correction_T_min 0.773
_exptl_absorpt_correction_type multi-scan
_exptl_absorpt_process_details '(SADABS; Sheldrick, 2002)'
_exptl_crystal_colour Yellow
_exptl_crystal_density_diffrn 1.66
_exptl_crystal_density_method 'not measured'
_exptl_crystal_description Prism
_exptl_crystal_F_000 228
_exptl_crystal_size_max 0.58
_exptl_crystal_size_mid 0.49
_exptl_crystal_size_min 0.42
_refine_diff_density_max 0.364
_refine_diff_density_min -0.249
_refine_ls_extinction_method none
_refine_ls_goodness_of_fit_ref 1.028
_refine_ls_hydrogen_treatment mixed
_refine_ls_matrix_type full
_refine_ls_number_parameters 143
_refine_ls_number_reflns 1967
_refine_ls_number_restraints 0
_refine_ls_restrained_S_all 1.028
_refine_ls_R_factor_all 0.043
_refine_ls_R_factor_gt 0.0362
_refine_ls_shift/su_max 0.000
_refine_ls_shift/su_mean 0
_refine_ls_structure_factor_coef Fsqd
_refine_ls_weighting_details 'calc w=1/[\s^2^(Fo^2^)+(0.0451P)^2^+0.1681P] where P=(Fo^2^+2Fc^2^)/3'
_refine_ls_weighting_scheme calc
_refine_ls_wR_factor_gt 0.0923
_refine_ls_wR_factor_ref 0.097
_reflns_number_gt 1693
_reflns_number_total 1967
_reflns_threshold_expression I>2sigma(I)
_cod_data_source_file cv5043.cif
_cod_data_source_block I
_cod_database_code 2229019
_cod_database_fobs_code 2229019

loop_
_space_group_symop_operation_xyz
'x, y, z'
'-x, -y, -z'

loop_
_atom_site_type_symbol
_atom_site_label
_atom_site_fract_x
_atom_site_fract_y
_atom_site_fract_z
_atom_site_U_iso_or_equiv
_atom_site_adp_type
_atom_site_calc_flag
_atom_site_refinement_flags
_atom_site_occupancy
_atom_site_disorder_assembly
_atom_site_disorder_group
C C1 0.3536(3) 0.81463(18) 0.56444(11) 0.0213(3) Uani d . 1 . .
C C2 0.5373(3) 0.93343(17) 0.67594(11) 0.0196(3) Uani d . 1 . .
C C3 0.5053(3) 1.11068(18) 0.71720(11) 0.0206(3) Uani d . 1 . .
C C4 0.8826(3) 1.14836(19) 0.87398(11) 0.0243(3) Uani d . 1 . .
H H4A 1.0058 1.2218 0.9434 0.029 Uiso calc R 1 . .
C C5 0.9034(3) 0.97938(19) 0.83049(11) 0.0239(3) Uani d . 1 . .
H H5 1.0420 0.9354 0.8702 0.029 Uiso calc R 1 . .
N N1 0.4633(3) 1.60420(16) 0.88650(10) 0.0226(3) Uani d . 1 . .
N N2 0.3198(3) 1.18108(16) 0.66687(11) 0.0270(3) Uani d . 1 . .
H H2A 0.3137 1.2905 0.6980 0.032 Uiso calc R 1 . .
H H2B 0.2019 1.1188 0.6021 0.032 Uiso calc R 1 . .
N N3 0.6850(2) 1.20958(15) 0.81712(10) 0.0228(3) Uani d . 1 . .
H H3 0.6719 1.3181 0.8460 0.027 Uiso calc R 1 . .
N N4 0.7294(2) 0.87393(15) 0.73168(9) 0.0219(3) Uani d . 1 . .
O O1 0.3992(2) 0.65591(14) 0.54062(9) 0.0303(3) Uani d . 1 . .
H H1 0.3004 0.5977 0.4759 0.045 Uiso calc R 1 . .
O O2 0.1873(2) 0.86840(14) 0.50431(9) 0.0288(3) Uani d . 1 . .
O O3 0.4414(2) 1.75010(14) 0.93506(9) 0.0326(3) Uani d . 1 . .
O O4 0.6850(2) 1.56230(14) 0.91237(9) 0.0279(3) Uani d . 1 . .
O O5 0.2640(2) 1.49165(15) 0.80957(9) 0.0337(3) Uani d . 1 . .
O O1W 0.8473(3) 0.53972(18) 0.65527(11) 0.0490(4) Uani d . 1 . .
H H1W 0.979(6) 0.543(4) 0.704(3) 0.074 Uiso d . 1 . .
H H2W 0.793(6) 0.637(4) 0.671(2) 0.074 Uiso d . 1 . .

loop_
_atom_site_aniso_label
_atom_site_aniso_U_11
_atom_site_aniso_U_22
_atom_site_aniso_U_33
_atom_site_aniso_U_12
_atom_site_aniso_U_13
_atom_site_aniso_U_23
C1 0.0231(6) 0.0211(6) 0.0170(6) 0.0071(5) 0.0009(5) 0.0001(5)
C2 0.0215(6) 0.0196(6) 0.0156(6) 0.0051(5) 0.0021(5) 0.0017(5)
C3 0.0209(6) 0.0205(6) 0.0174(6) 0.0035(5) 0.0043(5) -0.0001(5)
C4 0.0246(7) 0.0254(7) 0.0157(6) 0.0011(5) 0.0002(5) 0.0009(5)
C5 0.0236(7) 0.0255(7) 0.0178(6) 0.0050(5) -0.0014(5) 0.0029(5)
N1 0.0265(6) 0.0208(5) 0.0185(6) 0.0066(5) 0.0036(5) 0.0014(4)
N2 0.0284(6) 0.0234(6) 0.0255(6) 0.0119(5) -0.0023(5) -0.0038(5)
N3 0.0253(6) 0.0195(5) 0.0189(6) 0.0049(5) 0.0017(5) -0.0029(4)
N4 0.0242(6) 0.0212(5) 0.0173(6) 0.0055(5) 0.0011(4) 0.0023(4)
O1 0.0380(6) 0.0252(5) 0.0214(5) 0.0159(4) -0.0088(4) -0.0075(4)
O2 0.0300(5) 0.0276(5) 0.0243(5) 0.0135(4) -0.0071(4) -0.0016(4)
O3 0.0406(6) 0.0231(5) 0.0337(6) 0.0116(5) 0.0108(5) -0.0023(4)
O4 0.0256(5) 0.0275(5) 0.0250(5) 0.0093(4) -0.0031(4) -0.0030(4)
O1W 0.0619(9) 0.0472(7) 0.0308(6) 0.0396(7) -0.0220(6) -0.0188(5)
O5 0.0284(6) 0.0316(6) 0.0316(6) 0.0109(4) -0.0085(4) -0.0070(4)

loop_
_atom_type_symbol
_atom_type_description
_atom_type_scat_dispersion_real
_atom_type_scat_dispersion_imag
_atom_type_scat_source
C C 0.0033 0.0016 'International Tables Vol C Tables 4.2.6.8 and 6.1.1.4'
H H 0 0 'International Tables Vol C Tables 4.2.6.8 and 6.1.1.4'
N N 0.0061 0.0033 'International Tables Vol C Tables 4.2.6.8 and 6.1.1.4'
O O 0.0106 0.006 'International Tables Vol C Tables 4.2.6.8 and 6.1.1.4'

loop_
_geom_angle_atom_site_label_1
_geom_angle_atom_site_label_2
_geom_angle_atom_site_label_3
_geom_angle_site_symmetry_1
_geom_angle_site_symmetry_3
_geom_angle
_geom_angle_publ_flag
O2 C1 O1 . . 125.51(12) ?
O2 C1 C2 . . 121.65(11) ?
O1 C1 C2 . . 112.82(12) ?
N4 C2 C3 . . 121.68(12) ?
N4 C2 C1 . . 118.46(11) ?
C3 C2 C1 . . 119.83(12) ?
N2 C3 N3 . . 118.84(12) ?
N2 C3 C2 . . 125.70(12) ?
N3 C3 C2 . . 115.46(12) ?
N3 C4 C5 . . 119.16(12) ?
N3 C4 H4A . . 120.4 ?
C5 C4 H4A . . 120.4 ?
N4 C5 C4 . . 120.89(13) ?
N4 C5 H5 . . 119.6 ?
C4 C5 H5 . . 119.6 ?
O3 N1 O4 . . 121.00(12) ?
O3 N1 O5 . . 120.97(12) ?
O4 N1 O5 . . 118.02(11) ?
C3 N2 H2A . . 120.0 ?
C3 N2 H2B . . 120.0 ?
H2A N2 H2B . . 120.0 ?
C4 N3 C3 . . 122.72(11) ?
C4 N3 H3 . . 118.6 ?
C3 N3 H3 . . 118.6 ?
C2 N4 C5 . . 120.09(11) ?
C1 O1 H1 . . 109.5 ?
H1W O1W H2W . . 110(3) ?

loop_
_geom_bond_atom_site_label_1
_geom_bond_atom_site_label_2
_geom_bond_site_symmetry_2
_geom_bond_distance
_geom_bond_publ_flag
C1 O2 . 1.2162(17) ?
C1 O1 . 1.3017(16) ?
C1 C2 . 1.5050(18) ?
C2 N4 . 1.3132(17) ?
C2 C3 . 1.4420(17) ?
C3 N2 . 1.3150(18) ?
C3 N3 . 1.3580(17) ?
C4 N3 . 1.3488(18) ?
C4 C5 . 1.3663(19) ?
C4 H4A . 0.9500 ?
C5 N4 . 1.3520(17) ?
C5 H5 . 0.9500 ?
N1 O3 . 1.2314(14) ?
N1 O4 . 1.2621(15) ?
N1 O5 . 1.2635(15) ?
N2 H2A . 0.8800 ?
N2 H2B . 0.8800 ?
N3 H3 . 0.8800 ?
O1 H1 . 0.8400 ?
O1W H1W . 0.81(3) ?
O1W H2W . 0.88(3) ?

loop_
_geom_hbond_atom_site_label_D
_geom_hbond_atom_site_label_H
_geom_hbond_atom_site_label_A
_geom_hbond_site_symmetry_A
_geom_hbond_distance_DH
_geom_hbond_distance_HA
_geom_hbond_distance_DA
_geom_hbond_angle_DHA
_geom_hbond_publ_flag
O1 H1 O1W 2_666 0.84 1.69 2.5233(17) 168 yes
O1W H1W O5 1_645 0.80(3) 1.93(3) 2.7152(18) 167(3) yes
O1W H2W O1 . 0.88(3) 2.39(3) 2.8825(19) 116(2) yes
O1W H2W N4 . 0.88(3) 1.99(3) 2.8566(18) 170(2) yes
N2 H2A O5 . 0.88 2.01 2.8549(17) 161 yes
N2 H2B O2 . 0.88 2.08 2.7163(17) 128 yes
N2 H2B O2 2_576 0.88 2.20 2.9125(18) 137 yes
N3 H3 O4 . 0.88 1.91 2.7825(16) 174 yes
C4 H4A O4 2_787 0.95 2.24 3.1818(17) 169 yes

loop_
_geom_torsion_atom_site_label_1
_geom_torsion_atom_site_label_2
_geom_torsion_atom_site_label_3
_geom_torsion_atom_site_label_4
_geom_torsion_site_symmetry_1
_geom_torsion_site_symmetry_2
_geom_torsion_site_symmetry_3
_geom_torsion_site_symmetry_4
_geom_torsion
_geom_torsion_publ_flag
O2 C1 C2 N4 . . . . -174.02(13) ?
O1 C1 C2 N4 . . . . 4.43(18) ?
O2 C1 C2 C3 . . . . 4.1(2) ?
O1 C1 C2 C3 . . . . -177.47(12) ?
N4 C2 C3 N2 . . . . 179.80(13) ?
C1 C2 C3 N2 . . . . 1.8(2) ?
N4 C2 C3 N3 . . . . -0.45(19) ?
C1 C2 C3 N3 . . . . -178.48(11) ?
N3 C4 C5 N4 . . . . 0.1(2) ?
C5 C4 N3 C3 . . . . -0.5(2) ?
N2 C3 N3 C4 . . . . -179.55(13) ?
C2 C3 N3 C4 . . . . 0.68(19) ?
C3 C2 N4 C5 . . . . 0.1(2) ?
C1 C2 N4 C5 . . . . 178.13(12) ?
C4 C5 N4 C2 . . . . 0.1(2) ?
